data_1508249
loop_
_publ_author_name
'Arnold, Polly L.'
'Mansell, Stephen M.'
'Maron, Laurent'
'McKay, David'

_publ_section_title
;
 Spontaneous reduction and C-H borylation of arenes mediated by
 uranium(III) disproportionation.
;
_journal_issue 8
_journal_name_full 'Nature chemistry'
_journal_page_first 668
_journal_page_last 674
_journal_paper_doi 10.1038/nchem.1392
_journal_volume 4
_journal_year 2012
_chemical_formula_moiety 'C36 H82 N4 Si8 U2'
_chemical_formula_sum 'C36 H82 N4 Si8 U2'
_chemical_formula_weight 1271.84
_chemical_name_systematic ?
_space_group_IT_number 77
_symmetry_cell_setting tetragonal
_symmetry_space_group_name_Hall 'P 4c'
_symmetry_space_group_name_H-M 'P 42'
_atom_sites_solution_hydrogens geom
_atom_sites_solution_primary direct
_atom_sites_solution_secondary difmap
_audit_creation_method SHELXL-97
_cell_angle_alpha 90.00
_cell_angle_beta 90.00
_cell_angle_gamma 90.00
_cell_formula_units_Z 2
_cell_length_a 14.89570(10)
_cell_length_b 14.89570(10)
_cell_length_c 12.1430(2)
_cell_measurement_reflns_used 5897
_cell_measurement_temperature 170(2)
_cell_measurement_theta_max 27.4225
_cell_measurement_theta_min 3.0518
_cell_volume 2694.31(5)
_computing_cell_refinement
;
CrysAlisPro, Agilent Technologies,
Version 1.171.34.49 (release 20-01-2011 CrysAlis171 .NET)
(compiled Jan 20 2011,15:58:25)
;
_computing_data_collection
;
CrysAlisPro, Agilent Technologies,
Version 1.171.34.49 (release 20-01-2011 CrysAlis171 .NET)
(compiled Jan 20 2011,15:58:25)
;
_computing_data_reduction
;
CrysAlisPro, Agilent Technologies,
Version 1.171.34.49 (release 20-01-2011 CrysAlis171 .NET)
(compiled Jan 20 2011,15:58:25)
;
_computing_structure_refinement 'SHELXL-97 (Sheldrick, 1997)'
_computing_structure_solution 'SHELXS-97 (Sheldrick, 1990)'
_diffrn_ambient_temperature 170(2)
_diffrn_detector_area_resol_mean 16.1042
_diffrn_measured_fraction_theta_full 0.998
_diffrn_measured_fraction_theta_max 0.998
_diffrn_measurement_device_type 'Xcalibur, Eos'
_diffrn_measurement_method '\w scans'
_diffrn_radiation_monochromator graphite
_diffrn_radiation_source 'Enhance (Mo) X-ray Source'
_diffrn_radiation_type MoK\a
_diffrn_radiation_wavelength 0.71073
_diffrn_reflns_av_R_equivalents 0.0352
_diffrn_reflns_av_sigmaI/netI 0.0491
_diffrn_reflns_limit_h_max 19
_diffrn_reflns_limit_h_min -19
_diffrn_reflns_limit_k_max 19
_diffrn_reflns_limit_k_min -18
_diffrn_reflns_limit_l_max 15
_diffrn_reflns_limit_l_min -13
_diffrn_reflns_number 17409
_diffrn_reflns_theta_full 27.48
_diffrn_reflns_theta_max 27.48
_diffrn_reflns_theta_min 3.06
_diffrn_standards_number 0
_exptl_absorpt_coefficient_mu 6.207
_exptl_absorpt_correction_T_max 1.00000
_exptl_absorpt_correction_T_min 0.72272
_exptl_absorpt_correction_type multi-scan
_exptl_absorpt_process_details
;
CrysAlisPro, Agilent Technologies,
Version 1.171.34.49 (release 20-01-2011 CrysAlis171 .NET)
(compiled Jan 20 2011,15:58:25)
Empirical absorption correction using spherical harmonics,
 implemented in SCALE3 ABSPACK scaling algorithm.
;
_exptl_crystal_colour Black
_exptl_crystal_density_diffrn 1.568
_exptl_crystal_density_method 'not measured'
_exptl_crystal_description Block
_exptl_crystal_F_000 1244
_exptl_crystal_size_max 0.30
_exptl_crystal_size_mid 0.08
_exptl_crystal_size_min 0.03
_refine_diff_density_max 0.635
_refine_diff_density_min -0.622
_refine_diff_density_rms 0.091
_refine_ls_abs_structure_details 'Flack H D (1983), Acta Cryst. A39, 876-881'
_refine_ls_abs_structure_Flack 0.009(6)
_refine_ls_extinction_method none
_refine_ls_goodness_of_fit_ref 1.053
_refine_ls_hydrogen_treatment constr
_refine_ls_matrix_type full
_refine_ls_number_parameters 241
_refine_ls_number_reflns 6014
_refine_ls_number_restraints 1
_refine_ls_restrained_S_all 1.052
_refine_ls_R_factor_all 0.0377
_refine_ls_R_factor_gt 0.0278
_refine_ls_shift/su_max 0.001
_refine_ls_shift/su_mean 0.000
_refine_ls_structure_factor_coef Fsqd
_refine_ls_weighting_details 'calc w=1/[\s^2^(Fo^2^)+(0.0127P)^2^+0.0000P] where P=(Fo^2^+2Fc^2^)/3'
_refine_ls_weighting_scheme calc
_refine_ls_wR_factor_gt 0.0509
_refine_ls_wR_factor_ref 0.0541
_reflns_number_gt 5176
_reflns_number_total 6014
_reflns_threshold_expression >2sigma(I)
_cod_data_source_file nchem.1392-s8.cif
_cod_data_source_block (N'')2U(biphenyl)U(N'')2_complex_4
_cod_depositor_comments
;
The following automatic conversions were performed:

'_symmetry_cell_setting' value 'Tetragonal' changed to 'tetragonal'
according to /home/saulius/struct/CIF-dictionaries/cif_core.dic
dictionary named 'cif_core.dic' version 2.4.2 from 2011-04-26.

Automatic conversion script
Id: cif_fix_values 1891 2012-01-12 08:04:46Z andrius 
;
_cod_original_sg_symbol_H-M P4(2)
_cod_database_code 1508249

loop_
_symmetry_equiv_pos_as_xyz
'x, y, z'
'-x, -y, z'
'-y, x, z+1/2'
'y, -x, z+1/2'

loop_
_atom_site_label
_atom_site_type_symbol
_atom_site_fract_x
_atom_site_fract_y
_atom_site_fract_z
_atom_site_U_iso_or_equiv
_atom_site_adp_type
_atom_site_occupancy
_atom_site_symmetry_multiplicity
_atom_site_calc_flag
_atom_site_refinement_flags
U1 U 0.398663(10) 0.101820(10) 0.18801(4) 0.02021(5) Uani 1 1 d .
N1 N 0.4004(3) 0.2239(3) 0.3031(3) 0.0228(10) Uani 1 1 d .
N2 N 0.2718(3) 0.1077(3) 0.0807(4) 0.0242(10) Uani 1 1 d .
Si1 Si 0.33793(14) 0.20262(12) 0.41815(15) 0.0372(4) Uani 1 1 d .
Si2 Si 0.45859(11) 0.32465(10) 0.29183(13) 0.0281(4) Uani 1 1 d .
Si3 Si 0.28535(12) 0.18705(13) -0.02161(14) 0.0350(4) Uani 1 1 d .
Si4 Si 0.17481(11) 0.04524(11) 0.09207(14) 0.0316(4) Uani 1 1 d .
C1 C 0.5000 0.0000 0.3064(9) 0.030(3) Uani 1 2 d S
H1 H 0.5000 0.0000 0.3846 0.036 Uiso 1 2 calc SR
C2 C 0.5621(5) 0.0567(4) 0.2479(5) 0.0228(17) Uani 1 1 d .
H2 H 0.6057 0.0906 0.2871 0.027 Uiso 1 1 calc R
C3 C 0.5576(4) 0.0619(5) 0.1294(6) 0.0240(17) Uani 1 1 d .
H3 H 0.5924 0.1058 0.0919 0.029 Uiso 1 1 calc R
C4 C 0.5000 0.0000 0.0650(8) 0.017(2) Uani 1 2 d S
C5 C 0.5000 0.0000 -0.0551(6) 0.0276(18) Uani 1 2 d S
C6 C 0.5512(5) 0.0578(4) -0.1156(5) 0.0516(19) Uani 1 1 d .
H6 H 0.5875 0.0999 -0.0772 0.062 Uiso 1 1 calc R
C7 C 0.5532(7) 0.0587(6) -0.2278(6) 0.080(3) Uani 1 1 d .
H7 H 0.5912 0.0996 -0.2655 0.097 Uiso 1 1 calc R
C8 C 0.5000 0.0000 -0.2862(9) 0.094(5) Uani 1 2 d S
H8 H 0.5000 0.0000 -0.3644 0.113 Uiso 1 2 calc SR
C9 C 0.2754(4) 0.0943(4) 0.3953(6) 0.0474(18) Uani 1 1 d .
H9A H 0.2295 0.1031 0.3386 0.071 Uiso 1 1 calc R
H9B H 0.2467 0.0756 0.4642 0.071 Uiso 1 1 calc R
H9C H 0.3176 0.0477 0.3712 0.071 Uiso 1 1 calc R
C10 C 0.2476(5) 0.2883(5) 0.4444(7) 0.068(2) Uani 1 1 d .
H10A H 0.2751 0.3472 0.4566 0.101 Uiso 1 1 calc R
H10B H 0.2131 0.2709 0.5098 0.101 Uiso 1 1 calc R
H10C H 0.2074 0.2913 0.3806 0.101 Uiso 1 1 calc R
C11 C 0.4074(5) 0.1841(5) 0.5461(5) 0.063(2) Uani 1 1 d .
H11A H 0.4660 0.1595 0.5256 0.095 Uiso 1 1 calc R
H11B H 0.3764 0.1419 0.5949 0.095 Uiso 1 1 calc R
H11C H 0.4158 0.2415 0.5844 0.095 Uiso 1 1 calc R
C12 C 0.5594(4) 0.3108(4) 0.2093(6) 0.048(2) Uani 1 1 d .
H12A H 0.6001 0.2687 0.2460 0.072 Uiso 1 1 calc R
H12B H 0.5893 0.3690 0.2007 0.072 Uiso 1 1 calc R
H12C H 0.5432 0.2873 0.1366 0.072 Uiso 1 1 calc R
C13 C 0.3864(4) 0.4142(4) 0.2327(5) 0.0452(18) Uani 1 1 d .
H13A H 0.3546 0.3908 0.1682 0.068 Uiso 1 1 calc R
H13B H 0.4238 0.4653 0.2108 0.068 Uiso 1 1 calc R
H13C H 0.3427 0.4338 0.2881 0.068 Uiso 1 1 calc R
C14 C 0.5001(4) 0.3697(4) 0.4271(5) 0.0429(16) Uani 1 1 d .
H14A H 0.4488 0.3880 0.4724 0.064 Uiso 1 1 calc R
H14B H 0.5391 0.4215 0.4139 0.064 Uiso 1 1 calc R
H14C H 0.5341 0.3229 0.4657 0.064 Uiso 1 1 calc R
C15 C 0.4002(4) 0.2381(4) -0.0008(5) 0.0324(14) Uani 1 1 d .
H15A H 0.4031 0.2663 0.0720 0.049 Uiso 1 1 calc R
H15B H 0.4111 0.2835 -0.0577 0.049 Uiso 1 1 calc R
H15C H 0.4459 0.1911 -0.0059 0.049 Uiso 1 1 calc R
C16 C 0.2010(4) 0.2805(5) -0.0119(6) 0.063(2) Uani 1 1 d .
H16A H 0.1403 0.2558 -0.0189 0.094 Uiso 1 1 calc R
H16B H 0.2117 0.3238 -0.0712 0.094 Uiso 1 1 calc R
H16C H 0.2071 0.3106 0.0595 0.094 Uiso 1 1 calc R
C17 C 0.2867(5) 0.1434(5) -0.1658(5) 0.059(2) Uani 1 1 d .
H17A H 0.3222 0.0880 -0.1688 0.088 Uiso 1 1 calc R
H17B H 0.3134 0.1884 -0.2147 0.088 Uiso 1 1 calc R
H17C H 0.2251 0.1308 -0.1896 0.088 Uiso 1 1 calc R
C18 C 0.1923(4) -0.0546(4) 0.1774(8) 0.0523(17) Uani 1 1 d .
H18A H 0.2345 -0.0951 0.1405 0.079 Uiso 1 1 calc R
H18B H 0.1349 -0.0854 0.1884 0.079 Uiso 1 1 calc R
H18C H 0.2169 -0.0366 0.2489 0.079 Uiso 1 1 calc R
C19 C 0.0820(4) 0.1133(4) 0.1534(5) 0.053(2) Uani 1 1 d .
H19A H 0.1044 0.1455 0.2182 0.080 Uiso 1 1 calc R
H19B H 0.0327 0.0735 0.1753 0.080 Uiso 1 1 calc R
H19C H 0.0602 0.1566 0.0989 0.080 Uiso 1 1 calc R
C20 C 0.1336(4) 0.0020(5) -0.0426(5) 0.055(2) Uani 1 1 d .
H20A H 0.1111 0.0521 -0.0870 0.083 Uiso 1 1 calc R
H20B H 0.0850 -0.0412 -0.0299 0.083 Uiso 1 1 calc R
H20C H 0.1829 -0.0277 -0.0816 0.083 Uiso 1 1 calc R

loop_
_atom_site_aniso_label
_atom_site_aniso_U_11
_atom_site_aniso_U_22
_atom_site_aniso_U_33
_atom_site_aniso_U_23
_atom_site_aniso_U_13
_atom_site_aniso_U_12
U1 0.02117(9) 0.01860(9) 0.02085(9) -0.00106(17) -0.00088(17) 0.00445(7)
N1 0.029(3) 0.023(2) 0.017(2) -0.004(2) 0.000(2) 0.006(2)
N2 0.020(2) 0.028(2) 0.024(3) 0.000(2) 0.001(2) 0.006(2)
Si1 0.0456(11) 0.0335(10) 0.0326(10) -0.0077(8) 0.0132(10) 0.0007(9)
Si2 0.0349(9) 0.0209(8) 0.0285(9) -0.0012(7) -0.0031(8) 0.0000(7)
Si3 0.0254(9) 0.0452(11) 0.0345(10) 0.0130(9) -0.0044(8) 0.0016(8)
Si4 0.0226(8) 0.0362(9) 0.0359(9) -0.0020(8) -0.0009(8) -0.0027(7)
C1 0.046(7) 0.029(6) 0.015(6) 0.000 0.000 0.024(5)
C2 0.030(4) 0.021(4) 0.017(5) -0.009(3) -0.009(3) 0.001(4)
C3 0.012(3) 0.021(4) 0.039(5) 0.002(3) 0.005(3) 0.002(3)
C4 0.017(5) 0.016(5) 0.019(5) 0.000 0.000 -0.004(4)
C5 0.044(5) 0.018(4) 0.021(4) 0.000 0.000 0.012(4)
C6 0.081(6) 0.046(4) 0.028(4) 0.001(3) 0.014(4) 0.002(4)
C7 0.130(9) 0.073(6) 0.038(5) 0.020(4) 0.021(5) 0.009(6)
C8 0.162(14) 0.084(9) 0.038(10) 0.000 0.000 0.071(10)
C9 0.049(4) 0.038(4) 0.056(5) 0.004(3) 0.023(4) -0.001(3)
C10 0.059(5) 0.069(6) 0.074(6) -0.013(5) 0.025(4) 0.022(4)
C11 0.101(7) 0.061(5) 0.027(4) 0.012(4) 0.003(4) -0.005(5)
C12 0.039(3) 0.046(4) 0.059(6) -0.002(4) -0.002(4) -0.008(3)
C13 0.063(5) 0.021(3) 0.052(4) -0.002(3) -0.007(3) 0.005(3)
C14 0.055(4) 0.038(4) 0.036(4) -0.004(3) -0.009(3) -0.007(3)
C15 0.038(4) 0.034(3) 0.025(3) 0.009(3) 0.004(3) 0.001(3)
C16 0.041(4) 0.056(5) 0.091(6) 0.039(5) 0.014(4) 0.023(4)
C17 0.061(5) 0.080(6) 0.034(4) 0.009(4) -0.012(4) -0.018(4)
C18 0.046(3) 0.037(3) 0.074(5) 0.005(5) 0.011(6) -0.013(3)
C19 0.030(3) 0.065(5) 0.065(6) 0.002(4) 0.012(3) 0.007(3)
C20 0.050(4) 0.063(5) 0.053(5) -0.005(4) -0.009(4) -0.022(4)

loop_
_atom_type_symbol
_atom_type_description
_atom_type_scat_dispersion_real
_atom_type_scat_dispersion_imag
_atom_type_scat_source
C C 0.0033 0.0016 'International Tables Vol C Tables 4.2.6.8 and 6.1.1.4'
H H 0.0000 0.0000 'International Tables Vol C Tables 4.2.6.8 and 6.1.1.4'
N N 0.0061 0.0033 'International Tables Vol C Tables 4.2.6.8 and 6.1.1.4'
Si Si 0.0817 0.0704 'International Tables Vol C Tables 4.2.6.8 and 6.1.1.4'
U U -9.6767 9.6646 'International Tables Vol C Tables 4.2.6.8 and 6.1.1.4'

loop_
_geom_angle_atom_site_label_1
_geom_angle_atom_site_label_2
_geom_angle_atom_site_label_3
_geom_angle
_geom_angle_site_symmetry_1
_geom_angle_site_symmetry_3
N1 U1 N2 108.94(15) . .
N1 U1 C2 124.09(18) . 2_655
N2 U1 C2 112.80(19) . 2_655
N1 U1 C3 110.19(19) . .
N2 U1 C3 128.05(19) . .
C2 U1 C3 69.39(17) 2_655 .
N1 U1 C1 96.91(19) . .
N2 U1 C1 145.14(12) . .
C2 U1 C1 32.67(17) 2_655 .
C3 U1 C1 58.2(2) . .
N1 U1 C4 143.40(12) . .
N2 U1 C4 100.00(18) . .
C2 U1 C4 59.3(2) 2_655 .
C3 U1 C4 33.42(17) . .
C1 U1 C4 68.79(15) . .
N1 U1 C3 154.14(18) . 2_655
N2 U1 C3 94.93(18) . 2_655
C2 U1 C3 32.39(12) 2_655 2_655
C3 U1 C3 58.4(3) . 2_655
C1 U1 C3 57.2(2) . 2_655
C4 U1 C3 32.93(17) . 2_655
N1 U1 C2 91.35(18) . .
N2 U1 C2 158.25(18) . .
C2 U1 C2 58.0(3) 2_655 .
C3 U1 C2 32.33(12) . .
C1 U1 C2 32.10(17) . .
C4 U1 C2 58.3(2) . .
C3 U1 C2 66.89(16) 2_655 .
N1 U1 Si1 29.10(11) . .
N2 U1 Si1 103.74(11) . .
C2 U1 Si1 104.12(16) 2_655 .
C3 U1 Si1 126.78(16) . .
C1 U1 Si1 87.49(19) . .
C4 U1 Si1 155.23(17) . .
C3 U1 Si1 136.15(16) 2_655 .
C2 U1 Si1 97.81(15) . .
N1 U1 Si3 99.80(11) . .
N2 U1 Si3 29.42(11) . .
C2 U1 Si3 134.02(16) 2_655 .
C3 U1 Si3 110.47(16) . .
C1 U1 Si3 162.51(19) . .
C4 U1 Si3 94.47(17) . .
C3 U1 Si3 105.95(16) 2_655 .
C2 U1 Si3 141.61(15) . .
Si1 U1 Si3 109.71(5) . .
Si1 N1 Si2 119.7(3) . .
Si1 N1 U1 110.1(2) . .
Si2 N1 U1 130.0(2) . .
Si4 N2 Si3 121.6(3) . .
Si4 N2 U1 128.6(2) . .
Si3 N2 U1 109.8(2) . .
N1 Si1 C10 113.7(3) . .
N1 Si1 C9 107.9(3) . .
C10 Si1 C9 104.6(3) . .
N1 Si1 C11 113.7(3) . .
C10 Si1 C11 110.6(3) . .
C9 Si1 C11 105.5(3) . .
N1 Si1 U1 40.75(15) . .
C10 Si1 U1 130.4(3) . .
C9 Si1 U1 67.7(2) . .
C11 Si1 U1 118.7(2) . .
N1 Si2 C12 110.9(2) . .
N1 Si2 C13 111.2(3) . .
C12 Si2 C13 110.3(3) . .
N1 Si2 C14 113.8(2) . .
C12 Si2 C14 104.5(3) . .
C13 Si2 C14 105.8(3) . .
N2 Si3 C17 116.0(3) . .
N2 Si3 C16 112.6(3) . .
C17 Si3 C16 108.9(3) . .
N2 Si3 C15 106.6(2) . .
C17 Si3 C15 104.8(3) . .
C16 Si3 C15 107.4(3) . .
N2 Si3 U1 40.79(15) . .
C17 Si3 U1 125.6(2) . .
C16 Si3 U1 125.3(3) . .
C15 Si3 U1 65.77(18) . .
N2 Si4 C18 111.4(2) . .
N2 Si4 C20 113.2(3) . .
C18 Si4 C20 105.2(3) . .
N2 Si4 C19 111.0(3) . .
C18 Si4 C19 108.7(3) . .
C20 Si4 C19 107.1(3) . .
C2 C1 C2 120.9(9) 2_655 .
C2 C1 U1 72.2(3) 2_655 .
C2 C1 U1 75.9(4) . .
C2 C1 U1 75.9(4) 2_655 2_655
C2 C1 U1 72.2(3) . 2_655
U1 C1 U1 112.2(4) . 2_655
C2 C1 H1 119.5 2_655 .
C2 C1 H1 119.5 . .
U1 C1 H1 123.9 . .
U1 C1 H1 123.9 2_655 .
C1 C2 C3 119.6(8) . .
C1 C2 U1 75.1(3) . 2_655
C3 C2 U1 77.0(4) . 2_655
C1 C2 U1 72.0(3) . .
C3 C2 U1 70.6(4) . .
U1 C2 U1 111.8(3) 2_655 .
C1 C2 H2 120.2 . .
C3 C2 H2 120.2 . .
U1 C2 H2 118.6 2_655 .
U1 C2 H2 129.5 . .
C2 C3 C4 121.3(8) . .
C2 C3 U1 77.1(4) . .
C4 C3 U1 75.7(3) . .
C2 C3 U1 70.6(4) . 2_655
C4 C3 U1 73.1(3) . 2_655
U1 C3 U1 111.9(3) . 2_655
C2 C3 H3 119.3 . .
C4 C3 H3 119.3 . .
U1 C3 H3 118.7 . .
U1 C3 H3 129.4 2_655 .
C5 C4 C3 121.8(4) . 2_655
C5 C4 C3 121.8(4) . .
C3 C4 C3 116.3(8) 2_655 .
C5 C4 U1 124.91(17) . 2_655
C3 C4 U1 70.8(3) 2_655 2_655
C3 C4 U1 74.0(3) . 2_655
C5 C4 U1 124.91(17) . .
C3 C4 U1 74.0(3) 2_655 .
C3 C4 U1 70.8(3) . .
U1 C4 U1 110.2(3) 2_655 .
C6 C5 C6 114.9(8) . 2_655
C6 C5 C4 122.6(4) . .
C6 C5 C4 122.6(4) 2_655 .
C7 C6 C5 123.8(8) . .
C7 C6 H6 118.1 . .
C5 C6 H6 118.1 . .
C6 C7 C8 119.7(9) . .
C6 C7 H7 120.1 . .
C8 C7 H7 120.1 . .
C7 C8 C7 118.0(11) 2_655 .
C7 C8 H8 121.0 2_655 .
C7 C8 H8 121.0 . .
Si1 C9 H9A 109.5 . .
Si1 C9 H9B 109.5 . .
H9A C9 H9B 109.5 . .
Si1 C9 H9C 109.5 . .
H9A C9 H9C 109.5 . .
H9B C9 H9C 109.5 . .
Si1 C10 H10A 109.5 . .
Si1 C10 H10B 109.5 . .
H10A C10 H10B 109.5 . .
Si1 C10 H10C 109.5 . .
H10A C10 H10C 109.5 . .
H10B C10 H10C 109.5 . .
Si1 C11 H11A 109.5 . .
Si1 C11 H11B 109.5 . .
H11A C11 H11B 109.5 . .
Si1 C11 H11C 109.5 . .
H11A C11 H11C 109.5 . .
H11B C11 H11C 109.5 . .
Si2 C12 H12A 109.5 . .
Si2 C12 H12B 109.5 . .
H12A C12 H12B 109.5 . .
Si2 C12 H12C 109.5 . .
H12A C12 H12C 109.5 . .
H12B C12 H12C 109.5 . .
Si2 C13 H13A 109.5 . .
Si2 C13 H13B 109.5 . .
H13A C13 H13B 109.5 . .
Si2 C13 H13C 109.5 . .
H13A C13 H13C 109.5 . .
H13B C13 H13C 109.5 . .
Si2 C14 H14A 109.5 . .
Si2 C14 H14B 109.5 . .
H14A C14 H14B 109.5 . .
Si2 C14 H14C 109.5 . .
H14A C14 H14C 109.5 . .
H14B C14 H14C 109.5 . .
Si3 C15 H15A 109.5 . .
Si3 C15 H15B 109.5 . .
H15A C15 H15B 109.5 . .
Si3 C15 H15C 109.5 . .
H15A C15 H15C 109.5 . .
H15B C15 H15C 109.5 . .
Si3 C16 H16A 109.5 . .
Si3 C16 H16B 109.5 . .
H16A C16 H16B 109.5 . .
Si3 C16 H16C 109.5 . .
H16A C16 H16C 109.5 . .
H16B C16 H16C 109.5 . .
Si3 C17 H17A 109.5 . .
Si3 C17 H17B 109.5 . .
H17A C17 H17B 109.5 . .
Si3 C17 H17C 109.5 . .
H17A C17 H17C 109.5 . .
H17B C17 H17C 109.5 . .
Si4 C18 H18A 109.5 . .
Si4 C18 H18B 109.5 . .
H18A C18 H18B 109.5 . .
Si4 C18 H18C 109.5 . .
H18A C18 H18C 109.5 . .
H18B C18 H18C 109.5 . .
Si4 C19 H19A 109.5 . .
Si4 C19 H19B 109.5 . .
H19A C19 H19B 109.5 . .
Si4 C19 H19C 109.5 . .
H19A C19 H19C 109.5 . .
H19B C19 H19C 109.5 . .
Si4 C20 H20A 109.5 . .
Si4 C20 H20B 109.5 . .
H20A C20 H20B 109.5 . .
Si4 C20 H20C 109.5 . .
H20A C20 H20C 109.5 . .
H20B C20 H20C 109.5 . .

loop_
_geom_bond_atom_site_label_1
_geom_bond_atom_site_label_2
_geom_bond_distance
_geom_bond_site_symmetry_2
U1 N1 2.294(4) .
U1 N2 2.297(4) .
U1 C2 2.539(6) 2_655
U1 C3 2.543(6) .
U1 C1 2.578(6) .
U1 C4 2.609(5) .
U1 C3 2.622(7) 2_655
U1 C2 2.628(6) .
U1 Si1 3.2989(17) .
U1 Si3 3.3076(17) .
N1 Si1 1.709(5) .
N1 Si2 1.738(5) .
N2 Si4 1.725(5) .
N2 Si3 1.727(5) .
Si1 C10 1.882(6) .
Si1 C9 1.884(6) .
Si1 C11 1.887(6) .
Si2 C12 1.817(7) .
Si2 C13 1.858(6) .
Si2 C14 1.879(6) .
Si3 C17 1.868(6) .
Si3 C16 1.878(6) .
Si3 C15 1.889(6) .
Si4 C18 1.831(7) .
Si4 C20 1.862(6) .
Si4 C19 1.870(6) .
C1 C2 1.440(9) 2_655
C1 C2 1.440(9) .
C1 U1 2.578(6) 2_655
C1 H1 0.9500 .
C2 C3 1.442(5) .
C2 U1 2.539(6) 2_655
C2 H2 0.9500 .
C3 C4 1.483(9) .
C3 U1 2.622(7) 2_655
C3 H3 0.9500 .
C4 C5 1.459(12) .
C4 C3 1.483(9) 2_655
C4 U1 2.609(5) 2_655
C5 C6 1.364(7) .
C5 C6 1.364(7) 2_655
C6 C7 1.363(9) .
C6 H6 0.9500 .
C7 C8 1.377(10) .
C7 H7 0.9500 .
C8 C7 1.377(10) 2_655
C8 H8 0.9500 .
C9 H9A 0.9800 .
C9 H9B 0.9800 .
C9 H9C 0.9800 .
C10 H10A 0.9800 .
C10 H10B 0.9800 .
C10 H10C 0.9800 .
C11 H11A 0.9800 .
C11 H11B 0.9800 .
C11 H11C 0.9800 .
C12 H12A 0.9800 .
C12 H12B 0.9800 .
C12 H12C 0.9800 .
C13 H13A 0.9800 .
C13 H13B 0.9800 .
C13 H13C 0.9800 .
C14 H14A 0.9800 .
C14 H14B 0.9800 .
C14 H14C 0.9800 .
C15 H15A 0.9800 .
C15 H15B 0.9800 .
C15 H15C 0.9800 .
C16 H16A 0.9800 .
C16 H16B 0.9800 .
C16 H16C 0.9800 .
C17 H17A 0.9800 .
C17 H17B 0.9800 .
C17 H17C 0.9800 .
C18 H18A 0.9800 .
C18 H18B 0.9800 .
C18 H18C 0.9800 .
C19 H19A 0.9800 .
C19 H19B 0.9800 .
C19 H19C 0.9800 .
C20 H20A 0.9800 .
C20 H20B 0.9800 .
C20 H20C 0.9800 .

loop_
_geom_torsion_atom_site_label_1
_geom_torsion_atom_site_label_2
_geom_torsion_atom_site_label_3
_geom_torsion_atom_site_label_4
_geom_torsion
_geom_torsion_site_symmetry_1
_geom_torsion_site_symmetry_4
N2 U1 N1 Si1 84.3(2) . .
C2 U1 N1 Si1 -52.4(3) 2_655 .
C3 U1 N1 Si1 -130.6(3) . .
C1 U1 N1 Si1 -72.0(2) . .
C4 U1 N1 Si1 -135.4(3) . .
C3 U1 N1 Si1 -72.1(5) 2_655 .
C2 U1 N1 Si1 -103.7(3) . .
Si3 U1 N1 Si1 113.2(2) . .
N2 U1 N1 Si2 -99.8(3) . .
C2 U1 N1 Si2 123.5(3) 2_655 .
C3 U1 N1 Si2 45.3(3) . .
C1 U1 N1 Si2 103.9(3) . .
C4 U1 N1 Si2 40.5(5) . .
C3 U1 N1 Si2 103.8(5) 2_655 .
C2 U1 N1 Si2 72.2(3) . .
Si1 U1 N1 Si2 175.9(5) . .
Si3 U1 N1 Si2 -70.9(3) . .
N1 U1 N2 Si4 -104.6(3) . .
C2 U1 N2 Si4 37.3(3) 2_655 .
C3 U1 N2 Si4 118.3(3) . .
C1 U1 N2 Si4 31.0(5) . .
C4 U1 N2 Si4 98.1(3) . .
C3 U1 N2 Si4 65.3(3) 2_655 .
C2 U1 N2 Si4 97.4(5) . .
Si1 U1 N2 Si4 -74.8(3) . .
Si3 U1 N2 Si4 179.4(5) . .
N1 U1 N2 Si3 76.0(3) . .
C2 U1 N2 Si3 -142.1(2) 2_655 .
C3 U1 N2 Si3 -61.1(3) . .
C1 U1 N2 Si3 -148.4(3) . .
C4 U1 N2 Si3 -81.3(2) . .
C3 U1 N2 Si3 -114.1(2) 2_655 .
C2 U1 N2 Si3 -82.0(5) . .
Si1 U1 N2 Si3 105.87(19) . .
Si2 N1 Si1 C10 58.5(4) . .
U1 N1 Si1 C10 -125.1(3) . .
Si2 N1 Si1 C9 174.1(3) . .
U1 N1 Si1 C9 -9.5(3) . .
Si2 N1 Si1 C11 -69.2(4) . .
U1 N1 Si1 C11 107.2(3) . .
Si2 N1 Si1 U1 -176.4(4) . .
N2 U1 Si1 N1 -104.3(3) . .
C2 U1 Si1 N1 137.4(3) 2_655 .
C3 U1 Si1 N1 62.8(3) . .
C1 U1 Si1 N1 109.1(2) . .
C4 U1 Si1 N1 92.7(3) . .
C3 U1 Si1 N1 143.2(3) 2_655 .
C2 U1 Si1 N1 78.6(3) . .
Si3 U1 Si1 N1 -74.2(2) . .
N1 U1 Si1 C10 79.7(4) . .
N2 U1 Si1 C10 -24.6(4) . .
C2 U1 Si1 C10 -142.9(4) 2_655 .
C3 U1 Si1 C10 142.5(4) . .
C1 U1 Si1 C10 -171.2(3) . .
C4 U1 Si1 C10 172.4(3) . .
C3 U1 Si1 C10 -137.1(4) 2_655 .
C2 U1 Si1 C10 158.3(4) . .
Si3 U1 Si1 C10 5.5(3) . .
N1 U1 Si1 C9 170.2(3) . .
N2 U1 Si1 C9 65.9(3) . .
C2 U1 Si1 C9 -52.3(3) 2_655 .
C3 U1 Si1 C9 -127.0(3) . .
C1 U1 Si1 C9 -80.7(2) . .
C4 U1 Si1 C9 -97.1(3) . .
C3 U1 Si1 C9 -46.6(3) 2_655 .
C2 U1 Si1 C9 -111.2(3) . .
Si3 U1 Si1 C9 96.0(2) . .
N1 U1 Si1 C11 -93.8(3) . .
N2 U1 Si1 C11 161.9(3) . .
C2 U1 Si1 C11 43.7(3) 2_655 .
C3 U1 Si1 C11 -30.9(3) . .
C1 U1 Si1 C11 15.3(3) . .
C4 U1 Si1 C11 -1.1(3) . .
C3 U1 Si1 C11 49.4(3) 2_655 .
C2 U1 Si1 C11 -15.2(3) . .
Si3 U1 Si1 C11 -168.0(3) . .
Si1 N1 Si2 C12 150.1(3) . .
U1 N1 Si2 C12 -25.5(4) . .
Si1 N1 Si2 C13 -86.8(3) . .
U1 N1 Si2 C13 97.7(3) . .
Si1 N1 Si2 C14 32.6(4) . .
U1 N1 Si2 C14 -143.0(3) . .
Si4 N2 Si3 C17 -64.1(4) . .
U1 N2 Si3 C17 115.3(3) . .
Si4 N2 Si3 C16 62.2(4) . .
U1 N2 Si3 C16 -118.4(3) . .
Si4 N2 Si3 C15 179.6(3) . .
U1 N2 Si3 C15 -0.9(3) . .
Si4 N2 Si3 U1 -179.4(4) . .
N1 U1 Si3 N2 -111.4(3) . .
C2 U1 Si3 N2 52.0(3) 2_655 .
C3 U1 Si3 N2 132.6(3) . .
C1 U1 Si3 N2 86.0(3) . .
C4 U1 Si3 N2 102.5(2) . .
C3 U1 Si3 N2 71.0(3) 2_655 .
C2 U1 Si3 N2 143.8(3) . .
Si1 U1 Si3 N2 -83.0(2) . .
N1 U1 Si3 C17 159.0(3) . .
N2 U1 Si3 C17 -89.7(4) . .
C2 U1 Si3 C17 -37.7(4) 2_655 .
C3 U1 Si3 C17 43.0(3) . .
C1 U1 Si3 C17 -3.6(4) . .
C4 U1 Si3 C17 12.8(3) . .
C3 U1 Si3 C17 -18.6(3) 2_655 .
C2 U1 Si3 C17 54.1(4) . .
Si1 U1 Si3 C17 -172.7(3) . .
N1 U1 Si3 C16 -27.1(3) . .
N2 U1 Si3 C16 84.3(4) . .
C2 U1 Si3 C16 136.2(3) 2_655 .
C3 U1 Si3 C16 -143.1(3) . .
C1 U1 Si3 C16 170.3(3) . .
C4 U1 Si3 C16 -173.2(3) . .
C3 U1 Si3 C16 155.3(3) 2_655 .
C2 U1 Si3 C16 -131.9(4) . .
Si1 U1 Si3 C16 1.3(3) . .
N1 U1 Si3 C15 67.7(2) . .
N2 U1 Si3 C15 179.0(3) . .
C2 U1 Si3 C15 -129.0(3) 2_655 .
C3 U1 Si3 C15 -48.3(3) . .
C1 U1 Si3 C15 -94.9(3) . .
C4 U1 Si3 C15 -78.5(2) . .
C3 U1 Si3 C15 -109.9(3) 2_655 .
C2 U1 Si3 C15 -37.2(3) . .
Si1 U1 Si3 C15 96.0(2) . .
Si3 N2 Si4 C18 162.3(3) . .
U1 N2 Si4 C18 -17.0(4) . .
Si3 N2 Si4 C20 44.0(4) . .
U1 N2 Si4 C20 -135.3(3) . .
Si3 N2 Si4 C19 -76.4(4) . .
U1 N2 Si4 C19 104.2(3) . .
N1 U1 C1 C2 149.0(4) . 2_655
N2 U1 C1 C2 10.7(6) . 2_655
C3 U1 C1 C2 -101.5(5) . 2_655
C4 U1 C1 C2 -65.9(4) . 2_655
C3 U1 C1 C2 -31.1(4) 2_655 2_655
C2 U1 C1 C2 -129.6(7) . 2_655
Si1 U1 C1 C2 121.4(4) . 2_655
Si3 U1 C1 C2 -48.3(5) . 2_655
N1 U1 C1 C2 -81.4(4) . .
N2 U1 C1 C2 140.3(3) . .
C2 U1 C1 C2 129.6(7) 2_655 .
C3 U1 C1 C2 28.1(4) . .
C4 U1 C1 C2 63.7(4) . .
C3 U1 C1 C2 98.5(5) 2_655 .
Si1 U1 C1 C2 -109.0(4) . .
Si3 U1 C1 C2 81.3(3) . .
N1 U1 C1 U1 -145.13(11) . 2_655
N2 U1 C1 U1 76.6(3) . 2_655
C2 U1 C1 U1 65.9(4) 2_655 2_655
C3 U1 C1 U1 -35.6(2) . 2_655
C4 U1 C1 U1 0.0 . 2_655
C3 U1 C1 U1 34.82(19) 2_655 2_655
C2 U1 C1 U1 -63.7(4) . 2_655
Si1 U1 C1 U1 -172.71(4) . 2_655
Si3 U1 C1 U1 17.6(2) . 2_655
C2 C1 C2 C3 4.6(5) 2_655 .
U1 C1 C2 C3 -54.2(6) . .
U1 C1 C2 C3 65.2(6) 2_655 .
C2 C1 C2 U1 -60.59(15) 2_655 2_655
U1 C1 C2 U1 -119.4(2) . 2_655
C2 C1 C2 U1 58.79(16) 2_655 .
U1 C1 C2 U1 119.4(2) 2_655 .
N1 U1 C2 C1 100.9(4) . .
N2 U1 C2 C1 -99.9(6) . .
C2 U1 C2 C1 -29.4(4) 2_655 .
C3 U1 C2 C1 -131.6(7) . .
C4 U1 C2 C1 -100.7(4) . .
C3 U1 C2 C1 -64.7(4) 2_655 .
Si1 U1 C2 C1 72.4(4) . .
Si3 U1 C2 C1 -151.4(3) . .
N1 U1 C2 C3 -127.5(5) . .
N2 U1 C2 C3 31.8(9) . .
C2 U1 C2 C3 102.2(5) 2_655 .
C1 U1 C2 C3 131.6(7) . .
C4 U1 C2 C3 30.9(4) . .
C3 U1 C2 C3 66.9(5) 2_655 .
Si1 U1 C2 C3 -156.0(5) . .
Si3 U1 C2 C3 -19.8(6) . .
N1 U1 C2 U1 166.0(3) . 2_655
N2 U1 C2 U1 -34.7(7) . 2_655
C2 U1 C2 U1 35.7(3) 2_655 2_655
C3 U1 C2 U1 -66.5(4) . 2_655
C1 U1 C2 U1 65.1(4) . 2_655
C4 U1 C2 U1 -35.6(2) . 2_655
C3 U1 C2 U1 0.4(3) 2_655 2_655
Si1 U1 C2 U1 137.5(2) . 2_655
Si3 U1 C2 U1 -86.3(3) . 2_655
C1 C2 C3 C4 -9.3(9) . .
U1 C2 C3 C4 54.9(5) 2_655 .
U1 C2 C3 C4 -64.2(5) . .
C1 C2 C3 U1 54.8(5) . .
U1 C2 C3 U1 119.09(12) 2_655 .
C1 C2 C3 U1 -64.2(5) . 2_655
U1 C2 C3 U1 -119.09(12) . 2_655
N1 U1 C3 C2 57.7(5) . .
N2 U1 C3 C2 -165.7(4) . .
C2 U1 C3 C2 -62.3(5) 2_655 .
C1 U1 C3 C2 -27.9(4) . .
C4 U1 C3 C2 -127.5(7) . .
C3 U1 C3 C2 -96.4(5) 2_655 .
Si1 U1 C3 C2 30.3(6) . .
Si3 U1 C3 C2 167.0(4) . .
N1 U1 C3 C4 -174.8(4) . .
N2 U1 C3 C4 -38.2(5) . .
C2 U1 C3 C4 65.2(4) 2_655 .
C1 U1 C3 C4 99.6(3) . .
C3 U1 C3 C4 31.1(4) 2_655 .
C2 U1 C3 C4 127.5(7) . .
Si1 U1 C3 C4 157.7(3) . .
Si3 U1 C3 C4 -65.5(4) . .
N1 U1 C3 U1 120.4(2) . 2_655
N2 U1 C3 U1 -103.0(3) . 2_655
C2 U1 C3 U1 0.4(3) 2_655 2_655
C1 U1 C3 U1 34.8(2) . 2_655
C4 U1 C3 U1 -64.8(4) . 2_655
C3 U1 C3 U1 -33.7(3) 2_655 2_655
C2 U1 C3 U1 62.7(4) . 2_655
Si1 U1 C3 U1 93.0(3) . 2_655
Si3 U1 C3 U1 -130.3(2) . 2_655
C2 C3 C4 C5 -175.3(5) . .
U1 C3 C4 C5 119.83(14) . .
U1 C3 C4 C5 -121.52(16) 2_655 .
C2 C3 C4 C3 4.7(5) . 2_655
U1 C3 C4 C3 -60.17(14) . 2_655
U1 C3 C4 C3 58.48(16) 2_655 2_655
C2 C3 C4 U1 -53.8(6) . 2_655
U1 C3 C4 U1 -118.7(2) . 2_655
C2 C3 C4 U1 64.8(6) . .
U1 C3 C4 U1 118.7(2) 2_655 .
N1 U1 C4 C5 -107.8(3) . .
N2 U1 C4 C5 34.37(11) . .
C2 U1 C4 C5 145.05(19) 2_655 .
C3 U1 C4 C5 -116.0(4) . .
C1 U1 C4 C5 180.0 . .
C3 U1 C4 C5 118.0(4) 2_655 .
C2 U1 C4 C5 -145.94(19) . .
Si1 U1 C4 C5 -162.40(14) . .
Si3 U1 C4 C5 5.23(3) . .
N1 U1 C4 C3 134.2(3) . 2_655
N2 U1 C4 C3 -83.6(4) . 2_655
C2 U1 C4 C3 27.1(4) 2_655 2_655
C3 U1 C4 C3 126.0(7) . 2_655
C1 U1 C4 C3 62.0(4) . 2_655
C2 U1 C4 C3 96.1(4) . 2_655
Si1 U1 C4 C3 79.6(3) . 2_655
Si3 U1 C4 C3 -112.7(4) . 2_655
N1 U1 C4 C3 8.2(6) . .
N2 U1 C4 C3 150.4(4) . .
C2 U1 C4 C3 -98.9(5) 2_655 .
C1 U1 C4 C3 -64.0(4) . .
C3 U1 C4 C3 -126.0(7) 2_655 .
C2 U1 C4 C3 -29.9(4) . .
Si1 U1 C4 C3 -46.4(5) . .
Si3 U1 C4 C3 121.2(4) . .
N1 U1 C4 U1 72.2(3) . 2_655
N2 U1 C4 U1 -145.63(11) . 2_655
C2 U1 C4 U1 -34.95(19) 2_655 2_655
C3 U1 C4 U1 64.0(4) . 2_655
C1 U1 C4 U1 0.0 . 2_655
C3 U1 C4 U1 -62.0(4) 2_655 2_655
C2 U1 C4 U1 34.06(19) . 2_655
Si1 U1 C4 U1 17.60(14) . 2_655
Si3 U1 C4 U1 -174.77(3) . 2_655
C3 C4 C5 C6 178.5(4) 2_655 .
C3 C4 C5 C6 -1.5(4) . .
U1 C4 C5 C6 -93.6(3) 2_655 .
U1 C4 C5 C6 86.4(3) . .
C3 C4 C5 C6 -1.5(4) 2_655 2_655
C3 C4 C5 C6 178.5(4) . 2_655
U1 C4 C5 C6 86.4(3) 2_655 2_655
U1 C4 C5 C6 -93.6(3) . 2_655
C6 C5 C6 C7 -0.7(6) 2_655 .
C4 C5 C6 C7 179.3(6) . .
C5 C6 C7 C8 1.4(11) . .
C6 C7 C8 C7 -0.7(5) . 2_655
